data_7026497
loop_
_publ_author_name
'Pellei, Maura'
'Papini, Grazia'
'Lobbia, Giancarlo Gioia'
'Ricci, Simone'
'Yousufuddin, Muhammed'
'Dias, H. V. Rasika'
'Santini, Carlo'

_publ_section_title
;
 Scorpionates bearing nitro substituents: mono-, bis- and
 tris-(3-nitro-pyrazol-1-yl)borate ligands and their copper(I) complexes.
;
_journal_issue 38
_journal_name_full 'Dalton transactions (Cambridge, England : 2003)'
_journal_page_first 8937
_journal_page_last 8944
_journal_paper_doi 10.1039/c0dt00474j
_journal_volume 39
_journal_year 2010
_chemical_formula_sum 'C16 H24 B Cu N8 O4'
_chemical_formula_weight 466.78
_chemical_name_common C16H24BCuN8O4
_chemical_name_systematic
;
?
;
_space_group_IT_number 14
_symmetry_cell_setting monoclinic
_symmetry_space_group_name_Hall '-P 2yn'
_symmetry_space_group_name_H-M 'P 1 21/n 1'
_atom_sites_solution_hydrogens geom
_atom_sites_solution_primary direct
_atom_sites_solution_secondary difmap
_audit_creation_method SHELXL-97
_cell_angle_alpha 90.00
_cell_angle_beta 106.649(2)
_cell_angle_gamma 90.00
_cell_formula_units_Z 4
_cell_length_a 13.6095(12)
_cell_length_b 7.2109(6)
_cell_length_c 23.393(2)
_cell_measurement_reflns_used 5394
_cell_measurement_temperature 100(2)
_cell_measurement_theta_max 28.06
_cell_measurement_theta_min 2.73
_cell_volume 2199.5(3)
_computing_cell_refinement 'Bruker SMART'
_computing_data_collection 'Bruker SMART'
_computing_data_reduction 'Bruker SAINT'
_computing_molecular_graphics 'Bruker SHELXTL'
_computing_publication_material 'Bruker SHELXTL'
_computing_structure_refinement 'SHELXL-97 (Sheldrick, 1997)'
_computing_structure_solution 'SHELXS-97 (Sheldrick, 1990)'
_diffrn_ambient_temperature 100(2)
_diffrn_measured_fraction_theta_full 0.998
_diffrn_measured_fraction_theta_max 0.998
_diffrn_measurement_device_type 'CCD area detector'
_diffrn_measurement_method 'phi and omega scans'
_diffrn_radiation_monochromator graphite
_diffrn_radiation_source 'fine-focus sealed tube'
_diffrn_radiation_type MoK\a
_diffrn_radiation_wavelength 0.71073
_diffrn_reflns_av_R_equivalents 0.0369
_diffrn_reflns_av_sigmaI/netI 0.0358
_diffrn_reflns_limit_h_max 18
_diffrn_reflns_limit_h_min -17
_diffrn_reflns_limit_k_max 9
_diffrn_reflns_limit_k_min -9
_diffrn_reflns_limit_l_max 30
_diffrn_reflns_limit_l_min -31
_diffrn_reflns_number 20587
_diffrn_reflns_theta_full 28.32
_diffrn_reflns_theta_max 28.32
_diffrn_reflns_theta_min 1.57
_exptl_absorpt_coefficient_mu 1.032
_exptl_absorpt_correction_T_max 0.740
_exptl_absorpt_correction_T_min 0.645
_exptl_absorpt_correction_type multi-scan
_exptl_absorpt_process_details sadabs
_exptl_crystal_colour yellow
_exptl_crystal_density_diffrn 1.410
_exptl_crystal_density_method 'not measured'
_exptl_crystal_description plate
_exptl_crystal_F_000 968
_exptl_crystal_size_max 0.52
_exptl_crystal_size_mid 0.09
_exptl_crystal_size_min 0.02
_refine_diff_density_max 0.816
_refine_diff_density_min -0.293
_refine_diff_density_rms 0.080
_refine_ls_extinction_method none
_refine_ls_goodness_of_fit_ref 1.103
_refine_ls_hydrogen_treatment constr
_refine_ls_matrix_type full
_refine_ls_number_parameters 277
_refine_ls_number_reflns 5487
_refine_ls_number_restraints 0
_refine_ls_restrained_S_all 1.103
_refine_ls_R_factor_all 0.0568
_refine_ls_R_factor_gt 0.0445
_refine_ls_shift/su_max 0.001
_refine_ls_shift/su_mean 0.000
_refine_ls_structure_factor_coef Fsqd
_refine_ls_weighting_details 'calc w=1/[\s^2^(Fo^2^)+(0.0428P)^2^+2.8071P] where P=(Fo^2^+2Fc^2^)/3'
_refine_ls_weighting_scheme calc
_refine_ls_wR_factor_gt 0.1082
_refine_ls_wR_factor_ref 0.1134
_reflns_number_gt 4475
_reflns_number_total 5487
_reflns_threshold_expression >2sigma(I)
_cod_data_source_file c0dt00474j.txt
_cod_data_source_block dias672m
_cod_depositor_comments
;
The following automatic conversions were performed:

'_symmetry_cell_setting' value 'Monoclinic' changed to 'monoclinic'
according to /home/saulius/struct/CIF-dictionaries/cif_core.dic
dictionary named 'cif_core.dic' version 2.4.2 from 2011-04-26.

Automatic conversion script
Id: cif_fix_values 1891 2012-01-12 08:04:46Z andrius 
;
_cod_original_sg_symbol_H-M P2(1)/n
_cod_database_code 7026497

loop_
_symmetry_equiv_pos_as_xyz
'x, y, z'
'-x+1/2, y+1/2, -z+1/2'
'-x, -y, -z'
'x-1/2, -y-1/2, z-1/2'

loop_
_atom_site_label
_atom_site_type_symbol
_atom_site_fract_x
_atom_site_fract_y
_atom_site_fract_z
_atom_site_U_iso_or_equiv
_atom_site_adp_type
_atom_site_occupancy
_atom_site_symmetry_multiplicity
_atom_site_calc_flag
_atom_site_refinement_flags
Cu1 Cu 0.26609(2) 0.74267(4) 0.029221(12) 0.01749(9) Uani 1 1 d .
N1 N 0.16203(15) 0.5340(3) 0.03862(9) 0.0185(4) Uani 1 1 d .
N2 N 0.17088(15) 0.3662(3) 0.01458(9) 0.0189(4) Uani 1 1 d .
N3 N 0.38479(15) 0.5423(3) 0.03943(9) 0.0173(4) Uani 1 1 d .
N4 N 0.35605(15) 0.3721(3) 0.01604(9) 0.0179(4) Uani 1 1 d .
N5 N 0.06066(16) 0.6577(3) 0.09945(9) 0.0251(5) Uani 1 1 d .
N6 N 0.53792(16) 0.6717(3) 0.10682(9) 0.0230(4) Uani 1 1 d .
N7 N 0.32669(16) 1.0062(3) 0.13606(9) 0.0199(4) Uani 1 1 d .
N8 N 0.18828(16) 0.8411(3) -0.10373(9) 0.0200(4) Uani 1 1 d .
O1 O 0.08734(16) 0.8163(3) 0.09279(10) 0.0348(5) Uani 1 1 d .
O2 O 0.00713(16) 0.6154(3) 0.13224(9) 0.0366(5) Uani 1 1 d .
O3 O 0.51446(14) 0.8315(3) 0.09059(8) 0.0276(4) Uani 1 1 d .
O4 O 0.60805(16) 0.6303(3) 0.15140(9) 0.0390(5) Uani 1 1 d .
C1 C 0.09152(19) 0.5076(4) 0.06774(10) 0.0210(5) Uani 1 1 d .
C2 C 0.0546(2) 0.3266(4) 0.06326(11) 0.0255(5) Uani 1 1 d .
H2A H 0.0047 0.2749 0.0799 0.031 Uiso 1 1 calc R
C3 C 0.10791(19) 0.2411(4) 0.02896(11) 0.0227(5) Uani 1 1 d .
H3 H 0.1016 0.1145 0.0172 0.027 Uiso 1 1 calc R
C4 C 0.48156(18) 0.5198(3) 0.07278(10) 0.0193(5) Uani 1 1 d .
C5 C 0.5173(2) 0.3390(4) 0.07176(11) 0.0226(5) Uani 1 1 d .
H5 H 0.5830 0.2897 0.0917 0.027 Uiso 1 1 calc R
C6 C 0.43350(19) 0.2495(3) 0.03463(11) 0.0210(5) Uani 1 1 d .
H6 H 0.4308 0.1221 0.0239 0.025 Uiso 1 1 calc R
C7 C 0.21823(19) 0.8113(3) -0.05373(11) 0.0194(5) Uani 1 1 d .
C8 C 0.1545(2) 0.8738(4) -0.16827(11) 0.0234(5) Uani 1 1 d .
C9 C 0.1968(3) 0.7169(6) -0.19710(13) 0.0512(10) Uani 1 1 d .
H9A H 0.2718 0.7250 -0.1857 0.077 Uiso 1 1 calc R
H9B H 0.1695 0.7261 -0.2406 0.077 Uiso 1 1 calc R
H9C H 0.1764 0.5980 -0.1837 0.077 Uiso 1 1 calc R
C10 C 0.0379(2) 0.8729(4) -0.18838(12) 0.0290(6) Uani 1 1 d .
H10A H 0.0129 0.7527 -0.1789 0.043 Uiso 1 1 calc R
H10B H 0.0135 0.8938 -0.2315 0.043 Uiso 1 1 calc R
H10C H 0.0121 0.9716 -0.1677 0.043 Uiso 1 1 calc R
C11 C 0.1948(3) 1.0639(5) -0.17935(14) 0.0526(10) Uani 1 1 d .
H11A H 0.1659 1.1591 -0.1590 0.079 Uiso 1 1 calc R
H11B H 0.1746 1.0893 -0.2223 0.079 Uiso 1 1 calc R
H11C H 0.2698 1.0653 -0.1639 0.079 Uiso 1 1 calc R
C12 C 0.30277(19) 0.9076(3) 0.09548(11) 0.0200(5) Uani 1 1 d .
C13 C 0.35886(19) 1.1237(3) 0.18883(10) 0.0193(5) Uani 1 1 d .
C14 C 0.3025(2) 1.0548(4) 0.23256(12) 0.0288(6) Uani 1 1 d .
H14A H 0.2285 1.0568 0.2132 0.043 Uiso 1 1 calc R
H14B H 0.3188 1.1356 0.2677 0.043 Uiso 1 1 calc R
H14C H 0.3243 0.9277 0.2448 0.043 Uiso 1 1 calc R
C15 C 0.4751(2) 1.1039(4) 0.21441(11) 0.0277(6) Uani 1 1 d .
H15A H 0.4925 0.9732 0.2234 0.042 Uiso 1 1 calc R
H15B H 0.4985 1.1773 0.2510 0.042 Uiso 1 1 calc R
H15C H 0.5086 1.1484 0.1851 0.042 Uiso 1 1 calc R
C16 C 0.3288(2) 1.3228(3) 0.16946(11) 0.0232(5) Uani 1 1 d .
H16A H 0.3613 1.3596 0.1389 0.035 Uiso 1 1 calc R
H16B H 0.3516 1.4055 0.2040 0.035 Uiso 1 1 calc R
H16C H 0.2541 1.3311 0.1531 0.035 Uiso 1 1 calc R
B1 B 0.2453(2) 0.3343(4) -0.02425(12) 0.0218(6) Uani 1 1 d .
H1A H 0.2394 0.2052 -0.0393 0.026 Uiso 1 1 calc R
H1B H 0.2282 0.4196 -0.0589 0.026 Uiso 1 1 calc R

loop_
_atom_site_aniso_label
_atom_site_aniso_U_11
_atom_site_aniso_U_22
_atom_site_aniso_U_33
_atom_site_aniso_U_23
_atom_site_aniso_U_13
_atom_site_aniso_U_12
Cu1 0.02266(16) 0.01374(15) 0.01503(15) -0.00036(11) 0.00374(11) -0.00028(12)
N1 0.0200(10) 0.0173(10) 0.0171(9) 0.0004(8) 0.0036(8) -0.0007(8)
N2 0.0201(10) 0.0153(9) 0.0190(10) 0.0009(8) 0.0021(8) -0.0015(8)
N3 0.0220(10) 0.0143(9) 0.0162(9) 0.0000(7) 0.0062(8) -0.0026(8)
N4 0.0229(10) 0.0146(9) 0.0175(9) -0.0008(7) 0.0080(8) -0.0021(8)
N5 0.0200(10) 0.0352(13) 0.0190(10) -0.0015(9) 0.0036(8) 0.0015(9)
N6 0.0209(11) 0.0273(11) 0.0219(10) -0.0021(9) 0.0080(8) -0.0031(9)
N7 0.0223(10) 0.0191(10) 0.0173(10) -0.0002(8) 0.0043(8) 0.0003(8)
N8 0.0233(10) 0.0178(10) 0.0192(10) -0.0023(8) 0.0064(8) -0.0023(8)
O1 0.0339(11) 0.0318(11) 0.0428(12) -0.0103(9) 0.0173(9) -0.0033(9)
O2 0.0337(11) 0.0536(14) 0.0279(10) 0.0033(10) 0.0173(9) 0.0022(10)
O3 0.0267(10) 0.0227(10) 0.0327(10) -0.0038(8) 0.0073(8) -0.0030(8)
O4 0.0339(11) 0.0408(12) 0.0316(11) 0.0012(9) -0.0079(9) -0.0035(10)
C1 0.0194(12) 0.0260(13) 0.0162(11) 0.0036(9) 0.0030(9) 0.0003(10)
C2 0.0204(12) 0.0315(14) 0.0228(13) 0.0082(11) 0.0035(10) -0.0039(11)
C3 0.0206(12) 0.0187(12) 0.0248(12) 0.0052(10) -0.0002(9) -0.0034(10)
C4 0.0191(12) 0.0220(12) 0.0175(11) 0.0029(9) 0.0066(9) 0.0001(9)
C5 0.0227(12) 0.0237(13) 0.0236(12) 0.0055(10) 0.0104(10) 0.0044(10)
C6 0.0256(12) 0.0185(11) 0.0229(12) 0.0033(10) 0.0133(10) 0.0036(10)
C7 0.0220(12) 0.0127(10) 0.0229(12) 0.0004(9) 0.0054(9) -0.0001(9)
C8 0.0245(13) 0.0300(13) 0.0140(11) 0.0016(10) 0.0026(9) -0.0008(11)
C9 0.0403(18) 0.087(3) 0.0207(14) -0.0143(16) -0.0004(12) 0.0301(19)
C10 0.0265(14) 0.0366(15) 0.0215(13) 0.0015(11) 0.0032(10) 0.0032(12)
C11 0.061(2) 0.065(2) 0.0245(15) 0.0182(15) 0.0002(15) -0.0311(19)
C12 0.0207(12) 0.0166(11) 0.0223(12) 0.0008(9) 0.0057(9) 0.0005(9)
C13 0.0252(12) 0.0182(11) 0.0142(11) -0.0012(9) 0.0052(9) -0.0015(10)
C14 0.0377(15) 0.0294(14) 0.0226(13) 0.0000(11) 0.0138(11) -0.0073(12)
C15 0.0255(14) 0.0320(15) 0.0219(13) -0.0014(11) 0.0006(10) 0.0009(11)
C16 0.0308(14) 0.0185(12) 0.0208(12) -0.0015(10) 0.0081(10) 0.0000(10)
B1 0.0244(14) 0.0242(14) 0.0160(12) -0.0017(11) 0.0042(10) 0.0006(11)

loop_
_atom_type_symbol
_atom_type_description
_atom_type_scat_dispersion_real
_atom_type_scat_dispersion_imag
_atom_type_scat_source
C C 0.0033 0.0016 'International Tables Vol C Tables 4.2.6.8 and 6.1.1.4'
H H 0.0000 0.0000 'International Tables Vol C Tables 4.2.6.8 and 6.1.1.4'
N N 0.0061 0.0033 'International Tables Vol C Tables 4.2.6.8 and 6.1.1.4'
O O 0.0106 0.0060 'International Tables Vol C Tables 4.2.6.8 and 6.1.1.4'
B B 0.0013 0.0007 'International Tables Vol C Tables 4.2.6.8 and 6.1.1.4'
Cu Cu 0.3201 1.2651 'International Tables Vol C Tables 4.2.6.8 and 6.1.1.4'

loop_
_geom_angle_atom_site_label_1
_geom_angle_atom_site_label_2
_geom_angle_atom_site_label_3
_geom_angle
C12 Cu1 C7 126.43(10)
C12 Cu1 N1 112.72(9)
C7 Cu1 N1 104.11(9)
C12 Cu1 N3 108.61(9)
C7 Cu1 N3 108.31(9)
N1 Cu1 N3 90.84(8)
C1 N1 N2 104.28(19)
C1 N1 Cu1 138.59(17)
N2 N1 Cu1 116.71(15)
C3 N2 N1 110.8(2)
C3 N2 B1 127.6(2)
N1 N2 B1 121.6(2)
C4 N3 N4 104.38(19)
C4 N3 Cu1 137.57(17)
N4 N3 Cu1 116.58(15)
C6 N4 N3 110.8(2)
C6 N4 B1 127.8(2)
N3 N4 B1 121.4(2)
O1 N5 O2 123.9(2)
O1 N5 C1 119.7(2)
O2 N5 C1 116.4(2)
O3 N6 O4 124.0(2)
O3 N6 C4 119.6(2)
O4 N6 C4 116.4(2)
C12 N7 C13 177.5(2)
C7 N8 C8 177.0(3)
N1 C1 C2 113.0(2)
N1 C1 N5 120.8(2)
C2 C1 N5 126.2(2)
C3 C2 C1 103.0(2)
C3 C2 H2A 128.5
C1 C2 H2A 128.5
N2 C3 C2 109.0(2)
N2 C3 H3 125.5
C2 C3 H3 125.5
N3 C4 C5 113.2(2)
N3 C4 N6 120.7(2)
C5 C4 N6 126.0(2)
C6 C5 C4 102.6(2)
C6 C5 H5 128.7
C4 C5 H5 128.7
N4 C6 C5 109.0(2)
N4 C6 H6 125.5
C5 C6 H6 125.5
N8 C7 Cu1 175.8(2)
N8 C8 C9 107.0(2)
N8 C8 C10 108.0(2)
C9 C8 C10 110.8(2)
N8 C8 C11 107.3(2)
C9 C8 C11 113.3(3)
C10 C8 C11 110.2(3)
C8 C9 H9A 109.5
C8 C9 H9B 109.5
H9A C9 H9B 109.5
C8 C9 H9C 109.5
H9A C9 H9C 109.5
H9B C9 H9C 109.5
C8 C10 H10A 109.5
C8 C10 H10B 109.5
H10A C10 H10B 109.5
C8 C10 H10C 109.5
H10A C10 H10C 109.5
H10B C10 H10C 109.5
C8 C11 H11A 109.5
C8 C11 H11B 109.5
H11A C11 H11B 109.5
C8 C11 H11C 109.5
H11A C11 H11C 109.5
H11B C11 H11C 109.5
N7 C12 Cu1 178.8(2)
N7 C13 C16 107.79(19)
N7 C13 C14 107.0(2)
C16 C13 C14 111.2(2)
N7 C13 C15 107.7(2)
C16 C13 C15 111.3(2)
C14 C13 C15 111.7(2)
C13 C14 H14A 109.5
C13 C14 H14B 109.5
H14A C14 H14B 109.5
C13 C14 H14C 109.5
H14A C14 H14C 109.5
H14B C14 H14C 109.5
C13 C15 H15A 109.5
C13 C15 H15B 109.5
H15A C15 H15B 109.5
C13 C15 H15C 109.5
H15A C15 H15C 109.5
H15B C15 H15C 109.5
C13 C16 H16A 109.5
C13 C16 H16B 109.5
H16A C16 H16B 109.5
C13 C16 H16C 109.5
H16A C16 H16C 109.5
H16B C16 H16C 109.5
N4 B1 N2 107.43(19)
N4 B1 H1A 110.2
N2 B1 H1A 110.2
N4 B1 H1B 110.2
N2 B1 H1B 110.2
H1A B1 H1B 108.5

loop_
_geom_bond_atom_site_label_1
_geom_bond_atom_site_label_2
_geom_bond_distance
Cu1 C12 1.903(2)
Cu1 C7 1.926(2)
Cu1 N1 2.121(2)
Cu1 N3 2.129(2)
N1 C1 1.340(3)
N1 N2 1.354(3)
N2 C3 1.352(3)
N2 B1 1.559(3)
N3 C4 1.334(3)
N3 N4 1.355(3)
N4 C6 1.349(3)
N4 B1 1.556(3)
N5 O1 1.224(3)
N5 O2 1.238(3)
N5 C1 1.441(3)
N6 O3 1.227(3)
N6 O4 1.232(3)
N6 C4 1.439(3)
N7 C12 1.156(3)
N7 C13 1.457(3)
N8 C7 1.143(3)
N8 C8 1.466(3)
C1 C2 1.392(4)
C2 C3 1.373(4)
C2 H2A 0.9500
C3 H3 0.9500
C4 C5 1.395(4)
C5 C6 1.380(4)
C5 H5 0.9500
C6 H6 0.9500
C8 C9 1.513(4)
C8 C10 1.520(4)
C8 C11 1.526(4)
C9 H9A 0.9800
C9 H9B 0.9800
C9 H9C 0.9800
C10 H10A 0.9800
C10 H10B 0.9800
C10 H10C 0.9800
C11 H11A 0.9800
C11 H11B 0.9800
C11 H11C 0.9800
C13 C16 1.526(3)
C13 C14 1.527(3)
C13 C15 1.529(3)
C14 H14A 0.9800
C14 H14B 0.9800
C14 H14C 0.9800
C15 H15A 0.9800
C15 H15B 0.9800
C15 H15C 0.9800
C16 H16A 0.9800
C16 H16B 0.9800
C16 H16C 0.9800
B1 H1A 0.9900
B1 H1B 0.9900
